data_4001729
loop_
_publ_author_name
'Nilges, T.'
'Doert, T.'
'Pfitzner, A.'
'Boettcher, P.'
'Nilsen, S.'

_publ_section_title
;
 Structure-property relations and diffusion pathways of the silver ion
 conductor Ag5 Te2 Cl
;
_journal_name_full 'Chemistry of Materials (1,1989-)'
_journal_page_first 806
_journal_page_last 812
_journal_volume 16
_journal_year 2004
_chemical_formula_sum 'Ag5 Cl Te2'
_chemical_name_systematic 'Ag5 Te2 Cl'
_space_group_IT_number 140
_symmetry_space_group_name_Hall '-I 4 2c'
_symmetry_space_group_name_H-M 'I 4/m c m'
_cell_angle_alpha 90
_cell_angle_beta 90
_cell_angle_gamma 90
_cell_formula_units_Z 4
_cell_length_a 9.7783
_cell_length_b 9.7783
_cell_length_c 7.8658
_cell_volume 752.090
_citation_journal_id_ASTM CMATEX
_cod_data_source_file silver3-x_200.cif
_cod_data_source_block Ag5Cl1Te2
_cod_original_cell_volume 752.0897
_cod_original_formula_sum 'Ag5 Cl1 Te2'
_cod_database_code 4001729

loop_
_symmetry_equiv_pos_as_xyz
x,y,z
-y,x,z
-x,-y,z
y,-x,z
x,-y,-z+1/2
y,x,-z+1/2
-x,y,-z+1/2
-y,-x,-z+1/2
-x,-y,-z
y,-x,-z
x,y,-z
-y,x,-z
-x,y,z-1/2
-y,-x,z-1/2
x,-y,z-1/2
y,x,z-1/2
x+1/2,y+1/2,z+1/2
-y+1/2,x+1/2,z+1/2
-x+1/2,-y+1/2,z+1/2
y+1/2,-x+1/2,z+1/2
x+1/2,-y+1/2,-z+1
y+1/2,x+1/2,-z+1
-x+1/2,y+1/2,-z+1
-y+1/2,-x+1/2,-z+1
-x+1/2,-y+1/2,-z+1/2
y+1/2,-x+1/2,-z+1/2
x+1/2,y+1/2,-z+1/2
-y+1/2,x+1/2,-z+1/2
-x+1/2,y+1/2,z
-y+1/2,-x+1/2,z
x+1/2,-y+1/2,z
y+1/2,x+1/2,z

loop_
_atom_site_label
_atom_site_type_symbol
_atom_site_fract_x
_atom_site_fract_y
_atom_site_fract_z
_atom_site_occupancy
_atom_site_U_iso_or_equiv
Ag1 Ag 0.2914 0.5775 0.5 0.318 0.0
Cl1 Cl 0 0 0.25 1 0.0
Ag3 Ag 0.1339 0.3661 0.145 0.1538 0.0
Ag4 Ag 0.068 0.432 0.208 0.254 0.0
Ag2 Ag -0.0758 0.2599 0.3361 0.2621 0.0
Te1 Te 0.33996 0.16004 0 1 0.0
